data_4130412
loop_
_publ_author_name
'Du, Kang'
'Harris, T. David'

_publ_section_title
;
 A Cu(II)2 Paramagnetic Chemical Exchange Saturation Transfer Contrast
 Agent Enabled by Magnetic Exchange Coupling.
;
_journal_issue 25
_journal_name_full 'Journal of the American Chemical Society'
_journal_page_first 7804
_journal_page_last 7807
_journal_paper_doi 10.1021/jacs.6b03060
_journal_volume 138
_journal_year 2016
_chemical_formula_moiety 'C17 H23 Cu2 K N6 O15.5 P2, C17 H25 Cu2 N6 O12 P2, N O3, 2.5(O1)'
_chemical_formula_sum 'C34 H62 Cu4 K N13 O33 P4'
_chemical_formula_weight 1598.10
_space_group_crystal_system triclinic
_space_group_IT_number 2
_space_group_name_Hall '-P 1'
_space_group_name_H-M_alt 'P -1'
_atom_sites_solution_hydrogens geom
_audit_creation_date 2016-03-21
_audit_creation_method
;
Olex2 1.2
(compiled 2016.02.19 svn.r3266 for OlexSys, GUI svn.r5155)
;
_cell_angle_alpha 106.880(4)
_cell_angle_beta 91.828(4)
_cell_angle_gamma 90.151(4)
_cell_formula_units_Z 2
_cell_length_a 10.4003(9)
_cell_length_b 16.0666(13)
_cell_length_c 21.6870(18)
_cell_measurement_reflns_used 9807
_cell_measurement_temperature 100(2)
_cell_measurement_theta_max 27.90
_cell_measurement_theta_min 2.54
_cell_volume 3465.7(5)
_computing_cell_refinement 'SAINT V8.34A (Bruker, 2013)'
_computing_data_collection 'APEX2 V2014.11-0 (Bruker, 2014)'
_computing_data_reduction 'Bruker SAINT'
_computing_molecular_graphics 'Olex2 (Dolomanov et al., 2009)'
_computing_publication_material 'Olex2 (Dolomanov et al., 2009)'
_computing_structure_refinement 'ShelXL (Sheldrick, 2015)'
_diffrn_ambient_temperature 100.04
_diffrn_detector_area_resol_mean 8
_diffrn_measured_fraction_theta_full 0.994
_diffrn_measured_fraction_theta_max 0.983
_diffrn_measurement_device_type 'Bruker APEX-II CCD'
_diffrn_measurement_method '\f and \w scans'
_diffrn_radiation_monochromator graphite
_diffrn_radiation_type MoK\a
_diffrn_radiation_wavelength 0.71073
_diffrn_reflns_av_R_equivalents 0.0357
_diffrn_reflns_av_unetI/netI 0.0412
_diffrn_reflns_Laue_measured_fraction_full 0.994
_diffrn_reflns_Laue_measured_fraction_max 0.983
_diffrn_reflns_limit_h_max 13
_diffrn_reflns_limit_h_min -13
_diffrn_reflns_limit_k_max 21
_diffrn_reflns_limit_k_min -21
_diffrn_reflns_limit_l_max 28
_diffrn_reflns_limit_l_min -28
_diffrn_reflns_number 54176
_diffrn_reflns_point_group_measured_fraction_full 0.994
_diffrn_reflns_point_group_measured_fraction_max 0.983
_diffrn_reflns_theta_full 25.242
_diffrn_reflns_theta_max 27.972
_diffrn_reflns_theta_min 1.401
_diffrn_source 'sealed tube'
_diffrn_standards_number 0
_exptl_absorpt_coefficient_mu 1.452
_exptl_absorpt_correction_T_max 27.90
_exptl_absorpt_correction_T_min 2.54
_exptl_absorpt_correction_type multi-scan
_exptl_crystal_colour 'clear brownish yellow'
_exptl_crystal_colour_lustre clear
_exptl_crystal_colour_modifier brownish
_exptl_crystal_colour_primary yellow
_exptl_crystal_density_diffrn 1.531
_exptl_crystal_description plate
_exptl_crystal_F_000 1632
_exptl_crystal_size_max 0.199
_exptl_crystal_size_mid 0.157
_exptl_crystal_size_min 0.077
_refine_diff_density_max 2.481
_refine_diff_density_min -2.570
_refine_diff_density_rms 0.163
_refine_ls_extinction_method none
_refine_ls_goodness_of_fit_ref 1.043
_refine_ls_hydrogen_treatment constr
_refine_ls_matrix_type full
_refine_ls_number_parameters 791
_refine_ls_number_reflns 16420
_refine_ls_number_restraints 0
_refine_ls_restrained_S_all 1.043
_refine_ls_R_factor_all 0.0823
_refine_ls_R_factor_gt 0.0705
_refine_ls_shift/su_max 0.001
_refine_ls_shift/su_mean 0.000
_refine_ls_structure_factor_coef Fsqd
_refine_ls_weighting_details 'w=1/[\s^2^(Fo^2^)+(0.1265P)^2^+11.9577P] where P=(Fo^2^+2Fc^2^)/3'
_refine_ls_weighting_scheme calc
_refine_ls_wR_factor_gt 0.2074
_refine_ls_wR_factor_ref 0.2169
_reflns_Friedel_coverage 0.000
_reflns_number_gt 12964
_reflns_number_total 16420
_reflns_threshold_expression 'I > 2\s(I)'
_cod_data_source_file ja6b03060_si_002.cif
_cod_data_source_block H[LCu2(P2O7)]
_cod_database_code 4130412
_shelx_space_group_comment
;
The symmetry employed for this shelxl refinement is uniquely defined
by the following loop, which should always be used as a source of
symmetry information in preference to the above space-group names.
They are only intended as comments.
;
_shelx_estimated_absorpt_t_max 0.896
_shelx_estimated_absorpt_t_min 0.761
_olex2_refinement_description
;
1. Fixed Uiso
 At 1.2 times of:
  All C(H) groups, All C(H,H) groups, All N(H,H) groups
 At 1.5 times of:
  All C(H,H,H) groups
2. Uiso/Uaniso restraints and constraints
Uiso(O2AA) = Uiso(O4AA)
Uiso(O1) = Uiso(O3AA)
Uiso(O0AA) = Uiso(O0AB)
3. Others
 Sof(O4AA)=1-FVAR(1)
 Sof(O2AA)=FVAR(1)
 Sof(O6AB)=1-FVAR(2)
 Sof(O6AA)=FVAR(2)
 Sof(O0AB)=1-FVAR(3)
 Sof(O0AA)=FVAR(3)
 Sof(O1A)=1-FVAR(4)
 Sof(O1)=FVAR(4)
4.a Secondary CH2 refined with riding coordinates:
 C2(H2A,H2B), C4(H4A,H4B), C5(H5C,H5D), C13(H13A,H13B), C16(H16A,H16B),
 C19(H19A,H19B), C21(H21A,H21B), C22(H22A,H22B), C30(H30A,H30B), C31(H31A,H31B),
  C33(H33A,H33B)
4.b Aromatic/amide H refined with riding coordinates:
 C7(H7), C10(H10), C24(H24), C27(H27)
4.c X=CH2 refined with riding coordinates:
 N1(H1A,H1B), N3(H3A,H3B), N5(H5A,H5B), N6(H6A,H6B), N7(H7A,H7B), N8(H8A,H8B),
 N11(H11A,H11B), N12(H12A,H12B)
4.d Idealised Me refined as rotating group:
 C9(H9A,H9B,H9C), C26(H26A,H26B,H26C)
;
_shelx_shelxl_version_number 2014/7
_olex2_submission_special_instructions 'No special instructions were received'

loop_
_space_group_symop_operation_xyz
'x, y, z'
'-x, -y, -z'

loop_
_atom_site_label
_atom_site_type_symbol
_atom_site_fract_x
_atom_site_fract_y
_atom_site_fract_z
_atom_site_U_iso_or_equiv
_atom_site_adp_type
_atom_site_occupancy
_atom_site_site_symmetry_order
_atom_site_calc_flag
_atom_site_refinement_flags_posn
_atom_site_refinement_flags_occupancy
_atom_site_disorder_assembly
_atom_site_disorder_group
Cu01 Cu 0.52139(5) 1.19434(3) 0.77937(3) 0.02119(13) Uani 1 1 d . . . .
Cu02 Cu 0.50998(5) 1.01527(3) 0.85159(3) 0.02249(14) Uani 1 1 d . . . .
K0AA K 0.2091(2) 1.03872(13) 0.95042(11) 0.0796(6) Uani 1 1 d . . . .
P005 P 0.46052(11) 1.20284(7) 0.93536(5) 0.0222(2) Uani 1 1 d . . . .
P006 P 0.71231(11) 1.16242(8) 0.88381(6) 0.0250(2) Uani 1 1 d . . . .
O1AA O 0.5784(4) 0.9142(2) 0.91586(17) 0.0360(8) Uani 1 1 d . . . .
O2 O 0.3428(3) 0.9539(2) 0.83921(17) 0.0287(7) Uani 1 1 d . . . .
O3 O 0.4356(3) 1.1055(2) 0.92148(15) 0.0255(6) Uani 1 1 d . . . .
O4 O 0.6832(3) 1.0659(2) 0.87181(16) 0.0274(7) Uani 1 1 d . . . .
O5 O 0.4817(3) 1.0746(2) 0.77217(15) 0.0247(6) Uani 1 1 d . . . .
O6 O 0.8455(3) 1.1862(3) 0.91191(19) 0.0382(9) Uani 1 1 d . . . .
O7 O 0.6166(3) 1.2143(2) 0.93937(15) 0.0263(7) Uani 1 1 d . . . .
O6AA O 0.3795(5) 0.9450(4) 0.9887(2) 0.0172(14) Uiso 0.671(16) 1 d . P A 1
O8 O 0.4180(4) 1.2531(2) 1.00105(16) 0.0297(7) Uani 1 1 d . . . .
O9 O 0.6870(3) 1.1951(2) 0.82544(16) 0.0276(7) Uani 1 1 d . . . .
O10 O 0.4136(3) 1.2390(2) 0.88177(16) 0.0272(7) Uani 1 1 d . . . .
O11 O 0.6191(3) 1.1501(2) 0.67733(17) 0.0326(8) Uani 1 1 d . . . .
O12 O 0.5322(3) 1.3223(2) 0.78850(17) 0.0273(7) Uani 1 1 d . . . .
N1 N 0.7044(4) 0.7963(3) 0.8984(2) 0.0332(9) Uani 1 1 d . . . .
H1A H 0.6868 0.7882 0.9356 0.040 Uiso 1 1 calc R . . .
H1B H 0.7566 0.7607 0.8723 0.040 Uiso 1 1 calc R . . .
N2 N 0.5700(4) 0.8999(2) 0.78688(19) 0.0270(8) Uani 1 1 d . . . .
N3 N 0.2435(6) 0.8257(4) 0.8027(3) 0.0672(19) Uani 1 1 d . . . .
H3A H 0.1721 0.8479 0.8210 0.081 Uiso 1 1 calc R . . .
H3B H 0.2461 0.7703 0.7807 0.081 Uiso 1 1 calc R . . .
N4 N 0.3688(4) 1.2048(2) 0.71905(17) 0.0218(7) Uani 1 1 d . . . .
N5 N 0.5334(5) 1.0957(3) 0.5759(2) 0.0441(12) Uani 1 1 d . . . .
H5A H 0.6011 1.0636 0.5622 0.053 Uiso 1 1 calc R . . .
H5B H 0.4675 1.0950 0.5492 0.053 Uiso 1 1 calc R . . .
N6 N 0.4088(4) 1.4354(3) 0.7860(2) 0.0309(9) Uani 1 1 d . . . .
H6A H 0.4721 1.4726 0.8019 0.037 Uiso 1 1 calc R . . .
H6B H 0.3334 1.4541 0.7767 0.037 Uiso 1 1 calc R . . .
C1 C 0.6528(5) 0.8613(3) 0.8817(2) 0.0297(10) Uani 1 1 d . . . .
C2 C 0.6865(5) 0.8701(3) 0.8155(2) 0.0301(10) Uani 1 1 d . . . .
H2A H 0.7577 0.9127 0.8203 0.036 Uiso 1 1 calc R . . .
H2B H 0.7142 0.8133 0.7872 0.036 Uiso 1 1 calc R . . .
C3 C 0.3451(5) 0.8748(3) 0.8080(2) 0.0296(10) Uani 1 1 d . . . .
C4 C 0.4657(5) 0.8337(3) 0.7767(2) 0.0310(10) Uani 1 1 d . . . .
H4A H 0.4931 0.7870 0.7954 0.037 Uiso 1 1 calc R . . .
H4B H 0.4483 0.8074 0.7300 0.037 Uiso 1 1 calc R . . .
C5 C 0.6047(5) 0.9156(3) 0.7246(2) 0.0312(10) Uani 1 1 d . . . .
H5C H 0.6432 0.8623 0.6964 0.037 Uiso 1 1 calc R . . .
H5D H 0.6701 0.9629 0.7334 0.037 Uiso 1 1 calc R . . .
C6 C 0.4889(5) 0.9402(3) 0.6898(2) 0.0297(10) Uani 1 1 d . . . .
C7 C 0.4371(6) 0.8848(3) 0.6326(2) 0.0340(11) Uani 1 1 d . . . .
H7 H 0.4741 0.8292 0.6155 0.041 Uiso 1 1 calc R . . .
C8 C 0.3333(6) 0.9082(3) 0.5998(2) 0.0352(11) Uani 1 1 d . . . .
C9 C 0.2802(7) 0.8464(4) 0.5382(3) 0.0442(14) Uani 1 1 d . . . .
H9A H 0.2496 0.7931 0.5466 0.066 Uiso 1 1 calc GR . . .
H9B H 0.3478 0.8321 0.5065 0.066 Uiso 1 1 calc GR . . .
H9C H 0.2084 0.8737 0.5214 0.066 Uiso 1 1 calc GR . . .
C10 C 0.2806(5) 0.9898(3) 0.6260(2) 0.0308(10) Uani 1 1 d . . . .
H10 H 0.2104 1.0074 0.6037 0.037 Uiso 1 1 calc R . . .
C11 C 0.3279(5) 1.0470(3) 0.6842(2) 0.0264(9) Uani 1 1 d . . . .
C12 C 0.4334(5) 1.0224(3) 0.7169(2) 0.0256(9) Uani 1 1 d . . . .
C13 C 0.2709(4) 1.1348(3) 0.7136(2) 0.0252(9) Uani 1 1 d . . . .
H13A H 0.1965 1.1432 0.6865 0.030 Uiso 1 1 calc R . . .
H13B H 0.2399 1.1381 0.7569 0.030 Uiso 1 1 calc R . . .
C14 C 0.4128(5) 1.2017(3) 0.6542(2) 0.0280(9) Uani 1 1 d . . . .
C15 C 0.5308(5) 1.1450(3) 0.6364(2) 0.0311(10) Uani 1 1 d . . . .
C16 C 0.3155(4) 1.2913(3) 0.7505(2) 0.0249(9) Uani 1 1 d . . . .
H16A H 0.2601 1.2883 0.7861 0.030 Uiso 1 1 calc R . . .
H16B H 0.2630 1.3116 0.7189 0.030 Uiso 1 1 calc R . . .
C17 C 0.4268(4) 1.3528(3) 0.7762(2) 0.0244(9) Uani 1 1 d . . . .
Cu03 Cu -0.06509(5) 0.67385(3) 0.72974(3) 0.02308(14) Uani 1 1 d . . . .
Cu04 Cu 0.00367(5) 0.44794(4) 0.71998(3) 0.02547(14) Uani 1 1 d . . . .
P007 P 0.18321(11) 0.60648(8) 0.77911(6) 0.0273(3) Uani 1 1 d . . . .
P008 P -0.04395(13) 0.62634(9) 0.85594(6) 0.0331(3) Uani 1 1 d . . B 2
O13 O 0.0920(4) 0.3627(3) 0.62767(19) 0.0391(8) Uani 1 1 d . . . .
O14 O 0.0417(3) 0.3647(2) 0.77150(18) 0.0302(7) Uani 1 1 d . . . .
O15 O 0.1683(3) 0.5096(2) 0.74699(18) 0.0296(7) Uani 1 1 d . . . .
O16 O -0.0887(4) 0.5327(3) 0.82591(19) 0.0384(8) Uani 1 1 d . . . .
O17 O -0.0671(3) 0.5306(2) 0.68129(15) 0.0257(7) Uani 1 1 d . . . .
O18 O 0.3203(3) 0.6335(2) 0.7981(2) 0.0358(8) Uani 1 1 d . . . .
O19 O 0.1113(3) 0.6275(2) 0.84728(18) 0.0348(8) Uani 1 1 d . . . .
O20 O -0.0621(4) 0.6587(3) 0.92685(18) 0.0432(9) Uani 1 1 d . . . .
O21 O 0.1205(3) 0.6634(2) 0.74180(16) 0.0268(7) Uani 1 1 d . . . .
O22 O -0.1010(3) 0.6858(2) 0.81968(16) 0.0319(7) Uani 1 1 d . . . .
O23 O -0.2515(3) 0.6738(2) 0.70832(15) 0.0256(6) Uani 1 1 d . . . .
O24 O -0.0480(4) 0.8315(2) 0.74977(18) 0.0347(8) Uani 1 1 d . . . .
N7 N 0.0632(7) 0.2295(5) 0.5598(3) 0.080(2) Uani 1 1 d . . . .
H7A H 0.1369 0.2316 0.5415 0.096 Uiso 1 1 calc R . . .
H7B H 0.0137 0.1828 0.5465 0.096 Uiso 1 1 calc R . . .
N8 N -0.0621(5) 0.2778(4) 0.8189(3) 0.0445(12) Uani 1 1 d . . . .
H8A H 0.0073 0.2728 0.8418 0.053 Uiso 1 1 calc R . . .
H8B H -0.1339 0.2510 0.8228 0.053 Uiso 1 1 calc R . . .
N9 N -0.1456(4) 0.3587(3) 0.6851(2) 0.0274(8) Uani 1 1 d . . . .
N10 N -0.0475(4) 0.6969(3) 0.6405(2) 0.0282(8) Uani 1 1 d . . . .
N11 N -0.3915(4) 0.6621(3) 0.6250(2) 0.0305(9) Uani 1 1 d . . . .
H11A H -0.4527 0.6424 0.6443 0.037 Uiso 1 1 calc R . . .
H11B H -0.4066 0.6685 0.5865 0.037 Uiso 1 1 calc R . . .
N12 N 0.0728(9) 0.9184(4) 0.7110(4) 0.087(3) Uani 1 1 d . . . .
H12A H 0.0636 0.9629 0.7455 0.104 Uiso 1 1 calc R . . .
H12B H 0.1190 0.9242 0.6792 0.104 Uiso 1 1 calc R . . .
C18 C -0.0585(5) 0.3249(3) 0.7791(2) 0.0307(10) Uani 1 1 d . . . .
C19 C -0.1813(5) 0.3346(3) 0.7432(2) 0.0310(10) Uani 1 1 d . . . .
H19A H -0.2308 0.2791 0.7307 0.037 Uiso 1 1 calc R . . .
H19B H -0.2351 0.3803 0.7708 0.037 Uiso 1 1 calc R . . .
C20 C 0.0272(5) 0.2959(4) 0.6070(3) 0.0378(12) Uani 1 1 d . . . .
C21 C -0.0992(5) 0.2821(3) 0.6351(3) 0.0356(11) Uani 1 1 d . . . .
H21A H -0.1653 0.2649 0.5997 0.043 Uiso 1 1 calc R . . .
H21B H -0.0900 0.2332 0.6540 0.043 Uiso 1 1 calc R . . .
C22 C -0.2565(4) 0.4003(3) 0.6614(2) 0.0282(9) Uani 1 1 d . . . .
H22A H -0.2899 0.4469 0.6979 0.034 Uiso 1 1 calc R . . .
H22B H -0.3261 0.3564 0.6454 0.034 Uiso 1 1 calc R . . .
C23 C -0.2225(5) 0.4381(3) 0.6090(2) 0.0287(10) Uani 1 1 d . . . .
C24 C -0.2860(5) 0.4144(3) 0.5490(2) 0.0323(10) Uani 1 1 d . . . .
H24 H -0.3475 0.3682 0.5393 0.039 Uiso 1 1 calc R . . .
C25 C -0.2619(5) 0.4564(3) 0.5025(2) 0.0332(11) Uani 1 1 d . . . .
C26 C -0.3348(6) 0.4301(4) 0.4382(3) 0.0426(13) Uani 1 1 d . . . .
H26A H -0.2824 0.4437 0.4055 0.064 Uiso 1 1 calc GR . . .
H26B H -0.4156 0.4620 0.4417 0.064 Uiso 1 1 calc GR . . .
H26C H -0.3534 0.3674 0.4256 0.064 Uiso 1 1 calc GR . . .
C27 C -0.1679(5) 0.5217(3) 0.5168(2) 0.0309(10) Uani 1 1 d . . . .
H27 H -0.1487 0.5503 0.4854 0.037 Uiso 1 1 calc R . . .
C28 C -0.1018(5) 0.5457(3) 0.5761(2) 0.0280(9) Uani 1 1 d . . . .
C29 C -0.1283(5) 0.5042(3) 0.6232(2) 0.0273(9) Uani 1 1 d . . . .
C30 C -0.0022(5) 0.6176(3) 0.5913(2) 0.0309(10) Uani 1 1 d . . . .
H30A H 0.0780 0.5972 0.6077 0.037 Uiso 1 1 calc R . . .
H30B H 0.0174 0.6325 0.5514 0.037 Uiso 1 1 calc R . . .
C31 C -0.1760(5) 0.7216(3) 0.6216(2) 0.0273(9) Uani 1 1 d . . . .
H31A H -0.1890 0.7003 0.5742 0.033 Uiso 1 1 calc R . . .
H31B H -0.1835 0.7857 0.6352 0.033 Uiso 1 1 calc R . . .
C32 C -0.2771(5) 0.6819(3) 0.6537(2) 0.0243(9) Uani 1 1 d . . . .
C33 C 0.0448(5) 0.7689(3) 0.6475(3) 0.0368(12) Uani 1 1 d . . . .
H33A H 0.0384 0.7897 0.6088 0.044 Uiso 1 1 calc R . . .
H33B H 0.1334 0.7480 0.6511 0.044 Uiso 1 1 calc R . . .
C34 C 0.0172(6) 0.8430(3) 0.7070(3) 0.0407(13) Uani 1 1 d . . . .
O02E O -0.2691(7) 0.9751(4) 0.5240(3) 0.088(2) Uani 1 1 d . . . .
O02P O -0.3168(9) 0.8449(6) 0.5020(3) 0.114(3) Uani 1 1 d . . . .
O02V O -0.1940(13) 0.8979(7) 0.5810(6) 0.175(6) Uani 1 1 d . . C 1
N13 N -0.2680(7) 0.9033(4) 0.5342(3) 0.0616(18) Uani 1 1 d . . . .
O0AA O 0.2064(6) 0.7656(4) 0.9502(3) 0.0334(10) Uiso 0.609(7) 1 d . P D 1
O1 O 0.0301(10) 0.8588(9) 0.8875(5) 0.0955(18) Uiso 0.762(18) 1 d . P A 1
O3AA O 0.1170(8) 0.9934(5) 1.0549(4) 0.0955(18) Uiso 1 1 d . . . .
O2AA O -0.0664(8) 0.8161(5) 1.0173(4) 0.0373(12) Uiso 0.502(7) 1 d . P E 1
O4AA O -0.0133(8) 0.8368(5) 0.9932(4) 0.0373(12) Uiso 0.498(7) 1 d . P E -1
O6AB O 0.3480(9) 0.9081(7) 0.9767(4) 0.012(3) Uiso 0.329(16) 1 d . P A 2
O5AA O 0.1571(7) 0.2210(5) 0.8772(4) 0.091(2) Uiso 1 1 d . . . .
O0AB O 0.3151(9) 0.7131(6) 0.9306(4) 0.0334(10) Uiso 0.391(7) 1 d . P D 2
O1A O 0.0309(14) 0.9056(11) 0.8833(7) 0.026(5) Uiso 0.238(18) 1 d . P A 2

loop_
_atom_site_aniso_label
_atom_site_aniso_U_11
_atom_site_aniso_U_22
_atom_site_aniso_U_33
_atom_site_aniso_U_23
_atom_site_aniso_U_13
_atom_site_aniso_U_12
Cu01 0.0164(3) 0.0209(3) 0.0283(3) 0.0107(2) -0.0012(2) -0.00104(19)
Cu02 0.0233(3) 0.0178(3) 0.0264(3) 0.0061(2) 0.0040(2) -0.0011(2)
K0AA 0.0760(13) 0.0653(11) 0.0948(14) 0.0170(10) 0.0196(11) -0.0064(9)
P005 0.0220(6) 0.0199(5) 0.0244(5) 0.0059(4) 0.0014(4) -0.0017(4)
P006 0.0169(5) 0.0303(6) 0.0316(6) 0.0152(5) -0.0024(4) -0.0026(4)
O1AA 0.046(2) 0.0303(18) 0.0367(18) 0.0160(15) 0.0176(16) 0.0151(16)
O2 0.0267(17) 0.0185(15) 0.0386(18) 0.0048(13) 0.0014(14) -0.0018(12)
O3 0.0219(16) 0.0224(15) 0.0309(16) 0.0052(12) 0.0061(12) -0.0042(12)
O4 0.0220(16) 0.0296(17) 0.0348(17) 0.0154(14) 0.0043(13) 0.0033(13)
O5 0.0293(17) 0.0214(15) 0.0246(15) 0.0087(12) -0.0010(12) -0.0005(12)
O6 0.0221(18) 0.050(2) 0.050(2) 0.0280(18) -0.0091(16) -0.0067(16)
O7 0.0217(16) 0.0288(16) 0.0289(16) 0.0095(13) -0.0017(12) -0.0044(13)
O8 0.0343(19) 0.0261(16) 0.0279(16) 0.0060(13) 0.0062(14) 0.0010(14)
O9 0.0166(15) 0.0354(18) 0.0353(17) 0.0177(14) -0.0017(13) -0.0045(13)
O10 0.0249(17) 0.0267(16) 0.0303(16) 0.0090(13) -0.0008(13) -0.0002(13)
O11 0.0242(18) 0.0390(19) 0.0384(18) 0.0166(15) 0.0062(14) 0.0018(14)
O12 0.0221(16) 0.0241(16) 0.0394(18) 0.0154(13) -0.0017(13) -0.0012(12)
N1 0.037(2) 0.031(2) 0.037(2) 0.0176(18) 0.0132(18) 0.0139(18)
N2 0.032(2) 0.0197(18) 0.0305(19) 0.0090(15) 0.0043(16) 0.0025(15)
N3 0.044(3) 0.033(3) 0.100(5) -0.020(3) 0.019(3) -0.017(2)
N4 0.0197(18) 0.0214(17) 0.0255(17) 0.0085(14) 0.0027(14) 0.0010(14)
N5 0.050(3) 0.051(3) 0.031(2) 0.010(2) 0.013(2) 0.011(2)
N6 0.034(2) 0.0219(19) 0.038(2) 0.0101(16) -0.0047(17) -0.0014(16)
C1 0.031(3) 0.025(2) 0.036(2) 0.0132(19) 0.009(2) 0.0043(19)
C2 0.031(3) 0.031(2) 0.032(2) 0.0140(19) 0.0090(19) 0.0099(19)
C3 0.034(3) 0.020(2) 0.034(2) 0.0075(18) -0.0026(19) -0.0038(18)
C4 0.041(3) 0.018(2) 0.033(2) 0.0059(18) 0.003(2) -0.0031(19)
C5 0.039(3) 0.026(2) 0.030(2) 0.0102(18) 0.008(2) 0.008(2)
C6 0.040(3) 0.025(2) 0.024(2) 0.0069(17) 0.0028(19) 0.0009(19)
C7 0.045(3) 0.025(2) 0.031(2) 0.0049(18) 0.006(2) 0.000(2)
C8 0.045(3) 0.033(3) 0.026(2) 0.0057(19) 0.003(2) -0.006(2)
C9 0.061(4) 0.039(3) 0.028(2) 0.003(2) -0.003(2) -0.010(3)
C10 0.033(3) 0.032(2) 0.028(2) 0.0097(19) -0.0008(19) -0.007(2)
C11 0.027(2) 0.025(2) 0.028(2) 0.0089(17) 0.0022(18) -0.0037(18)
C12 0.026(2) 0.025(2) 0.026(2) 0.0078(17) 0.0020(17) -0.0009(17)
C13 0.018(2) 0.025(2) 0.033(2) 0.0086(17) 0.0002(17) -0.0034(16)
C14 0.031(3) 0.030(2) 0.026(2) 0.0123(18) 0.0037(18) 0.0027(19)
C15 0.031(3) 0.027(2) 0.038(3) 0.0134(19) 0.010(2) 0.0024(19)
C16 0.019(2) 0.027(2) 0.030(2) 0.0096(17) 0.0010(17) 0.0031(17)
C17 0.023(2) 0.027(2) 0.026(2) 0.0112(17) -0.0013(17) 0.0005(17)
Cu03 0.0187(3) 0.0218(3) 0.0278(3) 0.0058(2) 0.0009(2) -0.0003(2)
Cu04 0.0170(3) 0.0223(3) 0.0383(3) 0.0110(2) -0.0030(2) -0.0036(2)
P007 0.0170(6) 0.0224(5) 0.0411(7) 0.0074(5) -0.0028(5) -0.0024(4)
P008 0.0282(7) 0.0379(7) 0.0334(6) 0.0107(5) -0.0003(5) 0.0051(5)
O13 0.030(2) 0.043(2) 0.041(2) 0.0062(16) 0.0041(16) -0.0020(16)
O14 0.0209(16) 0.0292(17) 0.0448(19) 0.0173(15) 0.0008(14) -0.0033(13)
O15 0.0153(15) 0.0204(15) 0.052(2) 0.0096(14) -0.0036(14) -0.0011(12)
O16 0.0279(19) 0.040(2) 0.047(2) 0.0132(17) -0.0012(16) -0.0030(16)
O17 0.0253(17) 0.0221(15) 0.0280(15) 0.0055(12) -0.0057(13) -0.0023(12)
O18 0.0169(16) 0.0300(18) 0.057(2) 0.0076(16) -0.0065(15) -0.0049(13)
O19 0.0239(18) 0.040(2) 0.0393(19) 0.0110(16) -0.0043(14) -0.0011(15)
O20 0.037(2) 0.059(3) 0.0336(19) 0.0147(18) -0.0063(16) -0.0011(19)
O21 0.0215(16) 0.0196(15) 0.0376(17) 0.0058(13) -0.0006(13) -0.0018(12)
O22 0.0256(18) 0.041(2) 0.0282(16) 0.0087(14) 0.0016(13) 0.0084(15)
O23 0.0238(16) 0.0272(16) 0.0273(15) 0.0100(12) 0.0024(12) -0.0016(13)
O24 0.0315(19) 0.0262(17) 0.045(2) 0.0073(15) 0.0094(16) -0.0020(14)
N7 0.053(4) 0.077(5) 0.077(4) -0.033(4) 0.017(3) 0.001(3)
N8 0.027(2) 0.059(3) 0.058(3) 0.035(3) -0.006(2) -0.013(2)
N9 0.0206(19) 0.0261(19) 0.036(2) 0.0103(16) -0.0032(16) -0.0037(15)
N10 0.023(2) 0.027(2) 0.035(2) 0.0090(16) 0.0075(16) 0.0007(15)
N11 0.026(2) 0.036(2) 0.0300(19) 0.0115(17) -0.0012(16) 0.0011(17)
N12 0.134(7) 0.041(3) 0.077(4) 0.002(3) 0.046(4) -0.046(4)
C18 0.020(2) 0.035(3) 0.039(3) 0.013(2) 0.0041(19) -0.0036(19)
C19 0.021(2) 0.035(3) 0.039(3) 0.014(2) 0.0009(19) -0.0071(19)
C20 0.032(3) 0.039(3) 0.037(3) 0.004(2) -0.004(2) 0.005(2)
C21 0.032(3) 0.026(2) 0.045(3) 0.005(2) -0.001(2) -0.001(2)
C22 0.019(2) 0.028(2) 0.035(2) 0.0073(19) -0.0046(18) -0.0033(17)
C23 0.022(2) 0.027(2) 0.035(2) 0.0045(18) -0.0025(18) 0.0022(18)
C24 0.027(2) 0.026(2) 0.039(3) 0.0018(19) -0.006(2) 0.0030(18)
C25 0.026(3) 0.036(3) 0.032(2) 0.003(2) -0.0071(19) 0.007(2)
C26 0.040(3) 0.049(3) 0.033(3) 0.005(2) -0.010(2) 0.010(3)
C27 0.033(3) 0.032(2) 0.026(2) 0.0051(18) 0.0033(19) 0.010(2)
C28 0.025(2) 0.027(2) 0.029(2) 0.0033(18) 0.0014(18) 0.0055(18)
C29 0.023(2) 0.024(2) 0.032(2) 0.0046(18) -0.0047(18) 0.0014(17)
C30 0.028(3) 0.030(2) 0.034(2) 0.0076(19) 0.0036(19) 0.0027(19)
C31 0.027(2) 0.024(2) 0.033(2) 0.0111(18) 0.0064(18) 0.0025(18)
C32 0.026(2) 0.0193(19) 0.027(2) 0.0053(16) 0.0016(17) 0.0016(16)
C33 0.033(3) 0.033(3) 0.043(3) 0.008(2) 0.013(2) -0.010(2)
C34 0.046(3) 0.023(2) 0.052(3) 0.008(2) 0.010(3) -0.008(2)
O02E 0.109(5) 0.085(4) 0.097(4) 0.062(4) 0.051(4) 0.055(4)
O02P 0.143(8) 0.124(7) 0.062(4) 0.005(4) 0.012(4) -0.045(6)
O02V 0.247(14) 0.134(8) 0.181(10) 0.118(8) -0.105(10) -0.045(8)
N13 0.087(5) 0.043(3) 0.063(4) 0.024(3) 0.036(3) 0.023(3)

loop_
_atom_type_symbol
_atom_type_description
_atom_type_scat_dispersion_real
_atom_type_scat_dispersion_imag
_atom_type_scat_source
C C 0.0033 0.0016 'International Tables Vol C Tables 4.2.6.8 and 6.1.1.4'
H H 0.0000 0.0000 'International Tables Vol C Tables 4.2.6.8 and 6.1.1.4'
Cu Cu 0.3201 1.2651 'International Tables Vol C Tables 4.2.6.8 and 6.1.1.4'
K K 0.2009 0.2494 'International Tables Vol C Tables 4.2.6.8 and 6.1.1.4'
N N 0.0061 0.0033 'International Tables Vol C Tables 4.2.6.8 and 6.1.1.4'
O O 0.0106 0.0060 'International Tables Vol C Tables 4.2.6.8 and 6.1.1.4'
P P 0.1023 0.0942 'International Tables Vol C Tables 4.2.6.8 and 6.1.1.4'

loop_
_geom_angle_atom_site_label_1
_geom_angle_atom_site_label_2
_geom_angle_atom_site_label_3
_geom_angle
_geom_angle_site_symmetry_1
_geom_angle_site_symmetry_3
O5 Cu01 O9 94.55(14) . .
O5 Cu01 O10 89.65(12) . .
O5 Cu01 O11 89.93(13) . .
O5 Cu01 O12 170.77(14) . .
O5 Cu01 N4 93.17(14) . .
O9 Cu01 O10 90.10(13) . .
O9 Cu01 O11 92.00(13) . .
O9 Cu01 O12 92.99(14) . .
O9 Cu01 N4 168.23(14) . .
O11 Cu01 O10 177.88(12) . .
O12 Cu01 O10 85.02(13) . .
O12 Cu01 O11 95.13(13) . .
O12 Cu01 N4 80.26(14) . .
N4 Cu01 O10 98.83(13) . .
N4 Cu01 O11 79.12(13) . .
O2 Cu02 K0AA 45.81(10) . .
O2 Cu02 O5 96.31(14) . .
O2 Cu02 N2 83.09(15) . .
O3 Cu02 K0AA 43.73(10) . .
O3 Cu02 O2 87.94(14) . .
O3 Cu02 O4 92.60(14) . .
O3 Cu02 O5 99.65(13) . .
O3 Cu02 N2 167.03(15) . .
O4 Cu02 K0AA 132.33(11) . .
O4 Cu02 O2 171.80(14) . .
O4 Cu02 O5 91.66(13) . .
O4 Cu02 N2 94.95(15) . .
O5 Cu02 K0AA 110.61(10) . .
N2 Cu02 K0AA 124.97(12) . .
N2 Cu02 O5 90.67(14) . .
P005 K0AA Cu02 47.92(3) . .
O2 K0AA Cu02 30.10(7) . .
O2 K0AA P005 75.01(8) . .
O2 K0AA O1 77.7(2) . .
O2 K0AA O3AA 117.23(16) . 2_577
O2 K0AA O1A 77.8(3) . .
O3 K0AA Cu02 29.33(7) . .
O3 K0AA P005 19.75(7) . .
O3 K0AA O2 58.51(10) . .
O3 K0AA O1 136.2(2) . .
O3 K0AA O3AA 136.0(2) . .
O3 K0AA O3AA 155.62(17) . 2_577
O3 K0AA O1A 135.5(3) . .
O6AA K0AA Cu02 69.03(11) . .
O6AA K0AA P005 92.55(15) . .
O6AA K0AA O2 74.96(13) . .
O6AA K0AA O3 78.02(15) . .
O6AA K0AA O1 89.0(3) . .
O6AA K0AA O3AA 125.58(19) . 2_577
O6AA K0AA O3AA 71.0(2) . .
O6AA K0AA O2AA 146.4(2) . 2_577
O1 K0AA Cu02 107.00(19) . .
O1 K0AA P005 151.28(19) . .
O1 K0AA O3AA 49.3(2) . 2_577
O3AA K0AA Cu02 139.92(18) . .
O3AA K0AA Cu02 145.40(14) 2_577 .
O3AA K0AA P005 132.87(18) . .
O3AA K0AA P005 141.36(15) 2_577 .
O3AA K0AA O2 135.82(19) . .
O3AA K0AA O1 74.4(3) . .
O3AA K0AA O3AA 65.7(2) . 2_577
O3AA K0AA O1A 81.2(3) . .
O2AA K0AA Cu02 123.63(19) 2_577 .
O2AA K0AA P005 80.73(19) 2_577 .
O2AA K0AA O2 133.0(2) 2_577 .
O2AA K0AA O3 100.2(2) 2_577 .
O2AA K0AA O1 112.5(3) 2_577 .
O2AA K0AA O3AA 89.6(2) 2_577 .
O2AA K0AA O3AA 64.2(2) 2_577 2_577
O6AB K0AA Cu02 73.79(18) . .
O6AB K0AA P005 104.5(2) . .
O6AB K0AA O2 72.25(18) . .
O6AB K0AA O3 88.3(2) . .
O6AB K0AA O3AA 114.1(3) . 2_577
O6AB K0AA O3AA 67.9(2) . .
O6AB K0AA O1A 86.0(4) . .
O1A K0AA Cu02 107.9(3) . .
O1A K0AA P005 145.9(3) . .
O1A K0AA O3AA 43.5(3) . 2_577
O3 P005 K0AA 37.59(13) . .
O3 P005 O7 105.32(18) . .
O7 P005 K0AA 138.73(13) . .
O8 P005 K0AA 83.60(15) . .
O8 P005 O3 111.89(19) . .
O8 P005 O7 104.6(2) . .
O8 P005 O10 114.3(2) . .
O10 P005 K0AA 106.91(14) . .
O10 P005 O3 113.67(19) . .
O10 P005 O7 106.02(18) . .
O4 P006 O7 106.46(18) . .
O6 P006 O4 111.7(2) . .
O6 P006 O7 105.3(2) . .
O6 P006 O9 111.4(2) . .
O9 P006 O4 114.2(2) . .
O9 P006 O7 107.21(19) . .
Cu02 O2 K0AA 104.09(14) . .
C3 O2 Cu02 115.3(3) . .
C3 O2 K0AA 130.1(3) . .
Cu02 O3 K0AA 106.93(13) . .
P005 O3 Cu02 125.01(19) . .
P005 O3 K0AA 122.65(18) . .
P006 O4 Cu02 123.2(2) . .
Cu01 O5 Cu02 124.08(15) . .
C12 O5 Cu01 119.9(3) . .
C12 O5 Cu02 116.0(3) . .
P006 O7 P005 124.7(2) . .
P006 O9 Cu01 126.8(2) . .
P005 O10 Cu01 118.44(18) . .
C15 O11 Cu01 106.0(3) . .
C17 O12 Cu01 112.8(3) . .
H1A N1 H1B 120.0 . .
C1 N1 H1A 120.0 . .
C1 N1 H1B 120.0 . .
C2 N2 Cu02 108.0(3) . .
C2 N2 C5 108.6(4) . .
C4 N2 Cu02 108.9(3) . .
C4 N2 C2 109.9(4) . .
C4 N2 C5 111.3(4) . .
C5 N2 Cu02 110.1(3) . .
H3A N3 H3B 120.0 . .
C3 N3 H3A 120.0 . .
C3 N3 H3B 120.0 . .
C13 N4 Cu01 111.1(3) . .
C14 N4 Cu01 111.2(3) . .
C14 N4 C13 109.8(4) . .
C16 N4 Cu01 103.9(3) . .
C16 N4 C13 111.0(4) . .
C16 N4 C14 109.8(3) . .
H5A N5 H5B 120.0 . .
C15 N5 H5A 120.0 . .
C15 N5 H5B 120.0 . .
H6A N6 H6B 120.0 . .
C17 N6 H6A 120.0 . .
C17 N6 H6B 120.0 . .
O1AA C1 N1 123.8(5) . .
O1AA C1 C2 119.4(4) . .
N1 C1 C2 116.8(4) . .
N2 C2 C1 108.2(4) . .
N2 C2 H2A 110.1 . .
N2 C2 H2B 110.1 . .
C1 C2 H2A 110.1 . .
C1 C2 H2B 110.1 . .
H2A C2 H2B 108.4 . .
O2 C3 N3 120.7(5) . .
O2 C3 C4 121.2(4) . .
N3 C3 C4 118.1(5) . .
N2 C4 C3 110.3(4) . .
N2 C4 H4A 109.6 . .
N2 C4 H4B 109.6 . .
C3 C4 H4A 109.6 . .
C3 C4 H4B 109.6 . .
H4A C4 H4B 108.1 . .
N2 C5 H5C 109.2 . .
N2 C5 H5D 109.2 . .
N2 C5 C6 112.0(4) . .
H5C C5 H5D 107.9 . .
C6 C5 H5C 109.2 . .
C6 C5 H5D 109.2 . .
C7 C6 C5 122.0(4) . .
C7 C6 C12 119.9(5) . .
C12 C6 C5 118.2(4) . .
C6 C7 H7 119.0 . .
C8 C7 C6 122.0(5) . .
C8 C7 H7 119.0 . .
C7 C8 C9 120.4(5) . .
C7 C8 C10 117.9(5) . .
C10 C8 C9 121.7(5) . .
C8 C9 H9A 109.5 . .
C8 C9 H9B 109.5 . .
C8 C9 H9C 109.5 . .
H9A C9 H9B 109.5 . .
H9A C9 H9C 109.5 . .
H9B C9 H9C 109.5 . .
C8 C10 H10 119.0 . .
C8 C10 C11 122.0(5) . .
C11 C10 H10 119.0 . .
C10 C11 C12 119.5(4) . .
C10 C11 C13 122.7(4) . .
C12 C11 C13 117.9(4) . .
O5 C12 C6 119.7(4) . .
O5 C12 C11 121.6(4) . .
C11 C12 C6 118.7(4) . .
N4 C13 C11 110.4(4) . .
N4 C13 H13A 109.6 . .
N4 C13 H13B 109.6 . .
C11 C13 H13A 109.6 . .
C11 C13 H13B 109.6 . .
H13A C13 H13B 108.1 . .
N4 C14 C15 111.7(4) . .
O11 C15 N5 124.5(5) . .
O11 C15 C14 119.5(4) . .
N5 C15 C14 115.9(5) . .
N4 C16 H16A 110.2 . .
N4 C16 H16B 110.2 . .
N4 C16 C17 107.7(4) . .
H16A C16 H16B 108.5 . .
C17 C16 H16A 110.2 . .
C17 C16 H16B 110.2 . .
O12 C17 N6 122.8(4) . .
O12 C17 C16 118.7(4) . .
N6 C17 C16 118.5(4) . .
O21 Cu03 O17 86.44(13) . .
O21 Cu03 O23 173.55(14) . .
O21 Cu03 N10 93.11(15) . .
O22 Cu03 O17 105.07(14) . .
O22 Cu03 O21 94.23(15) . .
O22 Cu03 O23 90.58(14) . .
O22 Cu03 N10 163.64(16) . .
O23 Cu03 O17 88.16(13) . .
O23 Cu03 N10 83.35(15) . .
N10 Cu03 O17 89.95(14) . .
O14 Cu04 O13 94.72(15) . .
O14 Cu04 N9 80.45(15) . .
O15 Cu04 O13 90.66(15) . .
O15 Cu04 O14 92.21(14) . .
O15 Cu04 N9 167.42(15) . .
O17 Cu04 O13 95.33(15) . .
O17 Cu04 O14 167.21(15) . .
O17 Cu04 O15 95.58(14) . .
O17 Cu04 N9 93.54(15) . .
N9 Cu04 O13 79.87(15) . .
O15 P007 O19 106.9(2) . .
O15 P007 O21 114.62(19) . .
O18 P007 O15 112.5(2) . .
O18 P007 O19 104.2(2) . .
O18 P007 O21 111.3(2) . .
O21 P007 O19 106.4(2) . .
O16 P008 O19 106.4(2) . .
O20 P008 O16 113.6(2) . .
O20 P008 O19 105.4(2) . .
O20 P008 O22 113.0(2) . .
O22 P008 O16 111.3(2) . .
O22 P008 O19 106.5(2) . .
C20 O13 Cu04 109.0(4) . .
C18 O14 Cu04 111.6(3) . .
P007 O15 Cu04 125.0(2) . .
Cu04 O17 Cu03 123.46(15) . .
C29 O17 Cu03 116.0(3) . .
C29 O17 Cu04 120.5(3) . .
P007 O19 P008 125.8(2) . .
P007 O21 Cu03 124.4(2) . .
P008 O22 Cu03 122.7(2) . .
C32 O23 Cu03 114.0(3) . .
H7A N7 H7B 120.0 . .
C20 N7 H7A 120.0 . .
C20 N7 H7B 120.0 . .
H8A N8 H8B 120.0 . .
C18 N8 H8A 120.0 . .
C18 N8 H8B 120.0 . .
C19 N9 Cu04 102.6(3) . .
C19 N9 C22 109.7(4) . .
C21 N9 Cu04 110.4(3) . .
C21 N9 C19 110.7(4) . .
C21 N9 C22 112.2(4) . .
C22 N9 Cu04 110.8(3) . .
C30 N10 Cu03 110.9(3) . .
C31 N10 Cu03 106.7(3) . .
C31 N10 C30 110.5(4) . .
C33 N10 Cu03 109.0(3) . .
C33 N10 C30 109.6(4) . .
C33 N10 C31 110.1(4) . .
H11A N11 H11B 120.0 . .
C32 N11 H11A 120.0 . .
C32 N11 H11B 120.0 . .
H12A N12 H12B 120.0 . .
C34 N12 H12A 120.0 . .
C34 N12 H12B 120.0 . .
O14 C18 N8 122.8(5) . .
O14 C18 C19 119.2(4) . .
N8 C18 C19 117.9(4) . .
N9 C19 C18 107.5(4) . .
N9 C19 H19A 110.2 . .
N9 C19 H19B 110.2 . .
C18 C19 H19A 110.2 . .
C18 C19 H19B 110.2 . .
H19A C19 H19B 108.5 . .
O13 C20 N7 123.0(6) . .
O13 C20 C21 122.8(5) . .
N7 C20 C21 114.2(6) . .
N9 C21 C20 114.7(4) . .
N9 C21 H21A 108.6 . .
N9 C21 H21B 108.6 . .
C20 C21 H21A 108.6 . .
C20 C21 H21B 108.6 . .
H21A C21 H21B 107.6 . .
N9 C22 H22A 109.0 . .
N9 C22 H22B 109.0 . .
N9 C22 C23 112.8(4) . .
H22A C22 H22B 107.8 . .
C23 C22 H22A 109.0 . .
C23 C22 H22B 109.0 . .
C24 C23 C22 122.5(5) . .
C24 C23 C29 119.7(5) . .
C29 C23 C22 117.7(4) . .
C23 C24 H24 119.1 . .
C23 C24 C25 121.9(5) . .
C25 C24 H24 119.1 . .
C24 C25 C26 120.4(5) . .
C27 C25 C24 118.1(4) . .
C27 C25 C26 121.4(5) . .
C25 C26 H26A 109.5 . .
C25 C26 H26B 109.5 . .
C25 C26 H26C 109.5 . .
H26A C26 H26B 109.5 . .
H26A C26 H26C 109.5 . .
H26B C26 H26C 109.5 . .
C25 C27 H27 119.5 . .
C28 C27 C25 121.1(5) . .
C28 C27 H27 119.5 . .
C27 C28 C29 120.5(5) . .
C27 C28 C30 120.5(5) . .
C29 C28 C30 118.9(4) . .
O17 C29 C23 121.5(4) . .
O17 C29 C28 119.7(4) . .
C23 C29 C28 118.7(4) . .
N10 C30 C28 111.5(4) . .
N10 C30 H30A 109.3 . .
N10 C30 H30B 109.3 . .
C28 C30 H30A 109.3 . .
C28 C30 H30B 109.3 . .
H30A C30 H30B 108.0 . .
N10 C31 H31A 109.9 . .
N10 C31 H31B 109.9 . .
N10 C31 C32 109.0(4) . .
H31A C31 H31B 108.3 . .
C32 C31 H31A 109.9 . .
C32 C31 H31B 109.9 . .
O23 C32 N11 122.1(4) . .
O23 C32 C31 118.6(4) . .
N11 C32 C31 119.2(4) . .
N10 C33 H33A 109.6 . .
N10 C33 H33B 109.6 . .
N10 C33 C34 110.2(4) . .
H33A C33 H33B 108.1 . .
C34 C33 H33A 109.6 . .
C34 C33 H33B 109.6 . .
O24 C34 N12 122.6(6) . .
O24 C34 C33 121.1(5) . .
N12 C34 C33 116.2(5) . .
O02E N13 O02V 115.3(9) . .
O02P N13 O02E 123.5(9) . .
O02P N13 O02V 120.8(9) . .
K0AA O3AA K0AA 114.3(2) . 2_577
O4AA O2AA K0AA 93.8(8) . 2_577

loop_
_geom_bond_atom_site_label_1
_geom_bond_atom_site_label_2
_geom_bond_distance
_geom_bond_site_symmetry_2
Cu01 O5 1.928(3) .
Cu01 O9 1.962(3) .
Cu01 O10 2.438(3) .
Cu01 O11 2.381(4) .
Cu01 O12 2.010(3) .
Cu01 N4 2.063(4) .
Cu02 K0AA 3.807(2) .
Cu02 O2 1.969(3) .
Cu02 O3 1.950(3) .
Cu02 O4 1.959(3) .
Cu02 O5 2.210(3) .
Cu02 N2 2.085(4) .
K0AA P005 3.797(2) .
K0AA O2 2.815(4) .
K0AA O3 2.751(4) .
K0AA O6AA 2.597(5) .
K0AA O1 3.347(13) .
K0AA O3AA 3.423(8) 2_577
K0AA O3AA 2.770(8) .
K0AA O2AA 2.697(8) 2_577
K0AA O6AB 2.734(8) .
K0AA O1A 2.850(15) .
P005 O3 1.524(3) .
P005 O7 1.630(3) .
P005 O8 1.500(3) .
P005 O10 1.511(3) .
P006 O4 1.523(4) .
P006 O6 1.498(4) .
P006 O7 1.623(4) .
P006 O9 1.521(3) .
O1AA C1 1.242(6) .
O2 C3 1.256(6) .
O5 C12 1.330(5) .
O11 C15 1.243(6) .
O12 C17 1.254(6) .
N1 H1A 0.8800 .
N1 H1B 0.8800 .
N1 C1 1.311(6) .
N2 C2 1.487(6) .
N2 C4 1.482(6) .
N2 C5 1.500(6) .
N3 H3A 0.8800 .
N3 H3B 0.8800 .
N3 C3 1.297(7) .
N4 C13 1.491(6) .
N4 C14 1.480(6) .
N4 C16 1.477(6) .
N5 H5A 0.8800 .
N5 H5B 0.8800 .
N5 C15 1.322(7) .
N6 H6A 0.8800 .
N6 H6B 0.8800 .
N6 C17 1.296(6) .
C1 C2 1.534(6) .
C2 H2A 0.9900 .
C2 H2B 0.9900 .
C3 C4 1.506(8) .
C4 H4A 0.9900 .
C4 H4B 0.9900 .
C5 H5C 0.9900 .
C5 H5D 0.9900 .
C5 C6 1.515(7) .
C6 C7 1.391(7) .
C6 C12 1.412(7) .
C7 H7 0.9500 .
C7 C8 1.386(8) .
C8 C9 1.501(7) .
C8 C10 1.391(8) .
C9 H9A 0.9800 .
C9 H9B 0.9800 .
C9 H9C 0.9800 .
C10 H10 0.9500 .
C10 C11 1.401(7) .
C11 C12 1.407(7) .
C11 C13 1.501(6) .
C13 H13A 0.9900 .
C13 H13B 0.9900 .
C14 C15 1.523(7) .
C16 H16A 0.9900 .
C16 H16B 0.9900 .
C16 C17 1.503(6) .
Cu03 O17 2.235(3) .
Cu03 O21 1.954(3) .
Cu03 O22 1.952(3) .
Cu03 O23 1.979(3) .
Cu03 N10 2.087(4) .
Cu04 O13 2.293(4) .
Cu04 O14 2.009(3) .
Cu04 O15 1.961(3) .
Cu04 O17 1.903(3) .
Cu04 N9 2.079(4) .
P007 O15 1.514(3) .
P007 O18 1.499(4) .
P007 O19 1.625(4) .
P007 O21 1.522(3) .
P008 O16 1.520(4) .
P008 O19 1.632(4) .
P008 O20 1.492(4) .
P008 O22 1.514(4) .
O13 C20 1.227(7) .
O14 C18 1.261(6) .
O17 C29 1.345(5) .
O23 C32 1.250(5) .
O24 C34 1.222(7) .
N7 H7A 0.8800 .
N7 H7B 0.8800 .
N7 C20 1.310(8) .
N8 H8A 0.8800 .
N8 H8B 0.8800 .
N8 C18 1.302(7) .
N9 C19 1.479(6) .
N9 C21 1.477(7) .
N9 C22 1.486(6) .
N10 C30 1.493(6) .
N10 C31 1.475(6) .
N10 C33 1.471(6) .
N11 H11A 0.8800 .
N11 H11B 0.8800 .
N11 C32 1.319(6) .
N12 H12A 0.8800 .
N12 H12B 0.8800 .
N12 C34 1.319(7) .
C18 C19 1.507(7) .
C19 H19A 0.9900 .
C19 H19B 0.9900 .
C20 C21 1.510(8) .
C21 H21A 0.9900 .
C21 H21B 0.9900 .
C22 H22A 0.9900 .
C22 H22B 0.9900 .
C22 C23 1.487(7) .
C23 C24 1.390(7) .
C23 C29 1.403(7) .
C24 H24 0.9500 .
C24 C25 1.394(8) .
C25 C26 1.513(7) .
C25 C27 1.392(8) .
C26 H26A 0.9800 .
C26 H26B 0.9800 .
C26 H26C 0.9800 .
C27 H27 0.9500 .
C27 C28 1.389(7) .
C28 C29 1.406(7) .
C28 C30 1.506(7) .
C30 H30A 0.9900 .
C30 H30B 0.9900 .
C31 H31A 0.9900 .
C31 H31B 0.9900 .
C31 C32 1.514(6) .
C33 H33A 0.9900 .
C33 H33B 0.9900 .
C33 C34 1.516(8) .
O02E N13 1.235(8) .
O02P N13 1.104(9) .
O02V N13 1.277(11) .
O3AA K0AA 3.422(8) 2_577
O2AA K0AA 2.697(8) 2_577
O2AA O4AA 0.899(10) .

loop_
_geom_torsion_atom_site_label_1
_geom_torsion_atom_site_label_2
_geom_torsion_atom_site_label_3
_geom_torsion_atom_site_label_4
_geom_torsion
Cu01 O5 C12 C6 130.4(4)
Cu01 O5 C12 C11 -49.3(6)
Cu01 O11 C15 N5 -155.5(5)
Cu01 O11 C15 C14 27.8(5)
Cu01 O12 C17 N6 172.1(4)
Cu01 O12 C17 C16 -6.4(5)
Cu01 N4 C13 C11 -62.5(4)
Cu01 N4 C14 C15 31.7(5)
Cu01 N4 C16 C17 39.9(4)
Cu02 O2 C3 N3 172.8(5)
Cu02 O2 C3 C4 -6.3(6)
Cu02 O5 C12 C6 -50.0(5)
Cu02 O5 C12 C11 130.3(4)
Cu02 N2 C2 C1 56.1(4)
Cu02 N2 C4 C3 8.5(5)
Cu02 N2 C5 C6 -65.9(4)
K0AA P005 O3 Cu02 150.6(4)
K0AA P005 O7 P006 74.6(3)
K0AA P005 O10 Cu01 -107.27(16)
K0AA O2 C3 N3 34.2(8)
K0AA O2 C3 C4 -144.9(4)
O1AA C1 C2 N2 -36.2(7)
O2 C3 C4 N2 -2.1(6)
O3 P005 O7 P006 53.6(3)
O3 P005 O10 Cu01 -67.7(2)
O4 P006 O7 P005 -54.9(3)
O4 P006 O9 Cu01 61.3(3)
O6 P006 O4 Cu02 167.7(2)
O6 P006 O7 P005 -173.6(2)
O6 P006 O9 Cu01 -171.1(3)
O7 P005 O3 Cu02 -52.2(3)
O7 P005 O3 K0AA 157.16(19)
O7 P005 O10 Cu01 47.5(2)
O7 P006 O4 Cu02 53.2(3)
O7 P006 O9 Cu01 -56.4(3)
O8 P005 O3 Cu02 -165.3(2)
O8 P005 O3 K0AA 44.1(3)
O8 P005 O7 P006 171.7(2)
O8 P005 O10 Cu01 162.19(19)
O9 P006 O4 Cu02 -64.9(3)
O9 P006 O7 P005 67.7(3)
O10 P005 O3 Cu02 63.4(3)
O10 P005 O3 K0AA -87.2(2)
O10 P005 O7 P006 -67.2(3)
N1 C1 C2 N2 142.8(5)
N2 C5 C6 C7 -110.6(5)
N2 C5 C6 C12 69.7(6)
N3 C3 C4 N2 178.9(5)
N4 C14 C15 O11 -42.6(6)
N4 C14 C15 N5 140.4(5)
N4 C16 C17 O12 -24.2(5)
N4 C16 C17 N6 157.2(4)
C2 N2 C4 C3 126.7(4)
C2 N2 C5 C6 176.0(4)
C4 N2 C2 C1 -62.6(5)
C4 N2 C5 C6 55.0(5)
C5 N2 C2 C1 175.5(4)
C5 N2 C4 C3 -113.0(4)
C5 C6 C7 C8 -178.2(5)
C5 C6 C12 O5 -1.5(7)
C5 C6 C12 C11 178.3(4)
C6 C7 C8 C9 -179.9(5)
C6 C7 C8 C10 -0.2(8)
C7 C6 C12 O5 178.8(4)
C7 C6 C12 C11 -1.4(7)
C7 C8 C10 C11 -1.1(8)
C8 C10 C11 C12 1.2(7)
C8 C10 C11 C13 -179.1(5)
C9 C8 C10 C11 178.5(5)
C10 C11 C12 O5 179.9(4)
C10 C11 C12 C6 0.1(7)
C10 C11 C13 N4 -119.0(5)
C12 C6 C7 C8 1.5(8)
C12 C11 C13 N4 60.7(5)
C13 N4 C14 C15 -91.7(5)
C13 N4 C16 C17 159.4(4)
C13 C11 C12 O5 0.1(7)
C13 C11 C12 C6 -179.6(4)
C14 N4 C13 C11 60.9(5)
C14 N4 C16 C17 -79.1(4)
C16 N4 C13 C11 -177.6(4)
C16 N4 C14 C15 146.1(4)
Cu03 O17 C29 C23 -128.7(4)
Cu03 O17 C29 C28 48.7(5)
Cu03 O23 C32 N11 162.9(4)
Cu03 O23 C32 C31 -21.4(5)
Cu03 N10 C30 C28 67.1(4)
Cu03 N10 C31 C32 -26.2(4)
Cu03 N10 C33 C34 -45.7(5)
Cu04 O13 C20 N7 -170.6(6)
Cu04 O13 C20 C21 7.5(6)
Cu04 O14 C18 N8 -169.2(5)
Cu04 O14 C18 C19 8.2(6)
Cu04 O17 C29 C23 47.9(6)
Cu04 O17 C29 C28 -134.6(4)
Cu04 N9 C19 C18 -41.3(4)
Cu04 N9 C21 C20 -17.1(5)
Cu04 N9 C22 C23 59.0(4)
O13 C20 C21 N9 5.9(8)
O14 C18 C19 N9 24.5(6)
O15 P007 O19 P008 -71.5(3)
O15 P007 O21 Cu03 69.3(3)
O16 P008 O19 P007 64.9(3)
O16 P008 O22 Cu03 -62.9(3)
O18 P007 O15 Cu04 176.1(2)
O18 P007 O19 P008 169.2(3)
O18 P007 O21 Cu03 -161.5(2)
O19 P007 O15 Cu04 62.3(3)
O19 P007 O21 Cu03 -48.6(3)
O19 P008 O22 Cu03 52.6(3)
O20 P008 O19 P007 -174.2(3)
O20 P008 O22 Cu03 167.9(2)
O21 P007 O15 Cu04 -55.3(3)
O21 P007 O19 P008 51.4(3)
O22 P008 O19 P007 -54.0(3)
N7 C20 C21 N9 -175.8(6)
N8 C18 C19 N9 -158.0(5)
N9 C22 C23 C24 123.3(5)
N9 C22 C23 C29 -61.0(6)
N10 C31 C32 O23 33.3(6)
N10 C31 C32 N11 -150.8(4)
N10 C33 C34 O24 18.3(8)
N10 C33 C34 N12 -165.1(7)
C19 N9 C21 C20 -130.1(5)
C19 N9 C22 C23 171.5(4)
C21 N9 C19 C18 76.5(5)
C21 N9 C22 C23 -64.9(5)
C22 N9 C19 C18 -159.1(4)
C22 N9 C21 C20 107.0(5)
C22 C23 C24 C25 173.5(5)
C22 C23 C29 O17 2.4(7)
C22 C23 C29 C28 -175.0(4)
C23 C24 C25 C26 -178.8(5)
C23 C24 C25 C27 2.4(8)
C24 C23 C29 O17 178.3(4)
C24 C23 C29 C28 0.8(7)
C24 C25 C27 C28 -1.4(7)
C25 C27 C28 C29 0.2(7)
C25 C27 C28 C30 -178.8(5)
C26 C25 C27 C28 179.8(5)
C27 C28 C29 O17 -177.4(4)
C27 C28 C29 C23 0.1(7)
C27 C28 C30 N10 109.4(5)
C29 C23 C24 C25 -2.1(8)
C29 C28 C30 N10 -69.6(6)
C30 N10 C31 C32 94.4(4)
C30 N10 C33 C34 -167.3(5)
C30 C28 C29 O17 1.7(7)
C30 C28 C29 C23 179.1(4)
C31 N10 C30 C28 -51.0(5)
C31 N10 C33 C34 71.0(6)
C33 N10 C30 C28 -172.5(4)
C33 N10 C31 C32 -144.4(4)
